data_4116934
loop_
_publ_author_name
'Markus Albrecht'
'Roland Fr\"ohlich'

_publ_contact_author
;
        Markus Albrecht
        Institut f\"uer Organische Chemie 
        der Universit\"at 
        Richard-Willst\"atter-Allee
        D-76131 Karlsruhe
        Bundesrepublik Deutschland
;
_publ_contact_author_email albrecht@och.hades.chemie.uni-karlsruhe.de
_publ_contact_author_fax '49 721 698-529'
_publ_contact_author_phone '49 721 608-3220'
_publ_section_title
;
 Controlling the Orientation of Sequential Ligands in the Self-Assembly of
 Binuclear Coordination Compounds
;
_journal_name_full 'Journal of the American Chemical Society'
_journal_page_first 1656
_journal_page_last 1661
_journal_paper_doi 10.1021/ja963265f
_journal_volume 119
_journal_year 1997
_chemical_formula_sum 'C61 H82 Ga K2 N9 O16 Ti'
_chemical_formula_weight 1393.18
_chemical_name_systematic
; 
 ? 
;
_space_group_IT_number 14
_symmetry_cell_setting monoclinic
_symmetry_space_group_name_Hall '-P 2ybc'
_symmetry_space_group_name_H-M 'P 1 21/c 1'
_atom_sites_solution_hydrogens geom
_atom_sites_solution_primary direct
_atom_sites_solution_secondary difmap
_audit_creation_method SHELXL
_cell_angle_alpha 90.00
_cell_angle_beta 102.22(1)
_cell_angle_gamma 90.00
_cell_formula_units_Z 4
_cell_length_a 12.868(3)
_cell_length_b 19.902(2)
_cell_length_c 27.063(2)
_cell_measurement_reflns_used 25
_cell_measurement_temperature 223(2)
_cell_measurement_theta_max 20.26
_cell_measurement_theta_min 10.99
_cell_volume 6773.8(18)
_computing_cell_refinement 'Enraf Nonius Express'
_computing_data_collection 'Enraf Nonius Express'
_computing_data_reduction 'MolEN (Fair, 1990)'
_computing_molecular_graphics 'XP (Siemens, 1990)'
_computing_publication_material 'SHELXL-93 (Sheldrick, 1993)'
_computing_structure_refinement 'SHELXL-93 (Sheldrick, 1993)'
_computing_structure_solution 'SHELXS-86 (Sheldrick, 1990)'
_diffrn_ambient_temperature 223(2)
_diffrn_measurement_device 'Enraf Nonius MACH3'
_diffrn_measurement_method '\w/2\q scans'
_diffrn_radiation_monochromator graphite
_diffrn_radiation_source 'fine-focus sealed tube'
_diffrn_radiation_type MoK\a
_diffrn_radiation_wavelength 0.71073
_diffrn_reflns_av_R_equivalents 0.0339
_diffrn_reflns_av_sigmaI/netI 0.0863
_diffrn_reflns_limit_h_max 0
_diffrn_reflns_limit_h_min -14
_diffrn_reflns_limit_k_max 21
_diffrn_reflns_limit_k_min 0
_diffrn_reflns_limit_l_max 29
_diffrn_reflns_limit_l_min -28
_diffrn_reflns_number 9642
_diffrn_reflns_theta_max 22.78
_diffrn_reflns_theta_min 2.19
_diffrn_standards_decay_% 2.3
_diffrn_standards_interval_count 250
_diffrn_standards_interval_time 120
_diffrn_standards_number 3
_exptl_absorpt_coefficient_mu 0.709
_exptl_absorpt_correction_T_max 0.999
_exptl_absorpt_correction_T_min 0.901
_exptl_absorpt_correction_type 'empirical via \y scan data'
_exptl_crystal_colour red
_exptl_crystal_density_diffrn 1.366
_exptl_crystal_description blocks
_exptl_crystal_F_000 2920
_exptl_crystal_size_max 0.50
_exptl_crystal_size_mid 0.40
_exptl_crystal_size_min 0.30
_refine_diff_density_max 1.713
_refine_diff_density_min -1.354
_refine_diff_density_rms 0.098
_refine_ls_extinction_method none
_refine_ls_goodness_of_fit_all 1.036
_refine_ls_goodness_of_fit_obs 1.124
_refine_ls_hydrogen_treatment riding
_refine_ls_matrix_type full
_refine_ls_number_parameters 765
_refine_ls_number_reflns 9005
_refine_ls_number_restraints 24
_refine_ls_restrained_S_all 1.066
_refine_ls_restrained_S_obs 1.127
_refine_ls_R_factor_all 0.1437
_refine_ls_R_factor_obs 0.0714
_refine_ls_shift/esd_max -0.001
_refine_ls_shift/esd_mean 0.000
_refine_ls_structure_factor_coef Fsqd
_refine_ls_weighting_details 'w=1/[\s^2^(Fo^2^)+(0.1184P)^2^+19.5061P] where P=(Fo^2^+2Fc^2^)/3'
_refine_ls_weighting_scheme calc
_refine_ls_wR_factor_all 0.2289
_refine_ls_wR_factor_obs 0.1870
_reflns_number_observed 5723
_reflns_number_total 9163
_reflns_observed_criterion >2sigma(I)
_cod_data_source_file ja963265f.cif
_cod_data_source_block fro_448
_cod_depositor_comments
;
The following automatic conversions were performed:

'_refine_ls_weighting_scheme' value 'calc
w=1/[\s^2^(Fo^2^)+(0.1184P)^2^+19.5061P] where P=(Fo^2^+2Fc^2^)/3'
was changed to 'calc'. New tag '_refine_ls_weighting_details' was
created. The value of the new tag was set to
'w=1/[\s^2^(Fo^2^)+(0.1184P)^2^+19.5061P] where P=(Fo^2^+2Fc^2^)/3'.

Automatic conversion script
Id: cif_fix_values 3143 2015-03-26 13:38:13Z robertas 
;
_cod_original_sg_symbol_H-M ' P 1 21/c 1'
_cod_database_code 4116934

loop_
_symmetry_equiv_pos_as_xyz
'x, y, z'
'-x, y+1/2, -z+1/2'
'-x, -y, -z'
'x, -y-1/2, z-1/2'

loop_
_atom_site_aniso_label
_atom_site_aniso_U_11
_atom_site_aniso_U_22
_atom_site_aniso_U_33
_atom_site_aniso_U_23
_atom_site_aniso_U_13
_atom_site_aniso_U_12
K1 0.0850(15) 0.0443(11) 0.0446(11) -0.0071(8) 0.0218(10) 0.0059(10)
K2 0.0641(12) 0.0351(9) 0.0311(9) -0.0017(7) 0.0095(8) 0.0049(8)
Ga 0.0408(5) 0.0313(5) 0.0288(4) -0.0042(3) 0.0074(3) 0.0013(4)
Ti 0.0536(9) 0.0320(8) 0.0299(7) -0.0042(6) 0.0078(6) 0.0047(7)
N1 0.030(3) 0.032(3) 0.032(3) -0.002(3) 0.005(3) 0.001(3)
O1 0.042(3) 0.031(3) 0.047(3) -0.010(2) 0.009(3) -0.001(2)
O2 0.062(4) 0.041(3) 0.031(3) -0.002(2) 0.009(3) 0.002(3)
O3 0.049(3) 0.040(3) 0.032(3) -0.007(2) 0.012(2) 0.004(2)
C1 0.060(6) 0.035(4) 0.033(4) 0.004(3) 0.011(4) 0.019(4)
C2 0.069(6) 0.060(6) 0.035(5) -0.001(4) 0.018(4) 0.007(5)
C3 0.076(7) 0.090(8) 0.051(6) 0.002(5) 0.033(5) 0.020(6)
C4 0.042(5) 0.070(6) 0.056(5) 0.001(5) 0.020(4) 0.007(4)
C5 0.036(5) 0.051(5) 0.038(4) 0.003(4) 0.008(4) 0.009(4)
C6 0.049(5) 0.038(4) 0.033(4) 0.006(3) 0.011(4) 0.014(4)
C7 0.029(4) 0.047(5) 0.045(4) 0.003(4) 0.010(3) 0.003(4)
C8 0.030(4) 0.043(5) 0.043(4) 0.001(4) 0.001(4) 0.002(4)
C9 0.040(5) 0.047(5) 0.067(6) 0.010(4) 0.021(4) 0.003(4)
C10 0.047(5) 0.050(6) 0.073(6) 0.020(5) 0.011(5) -0.006(4)
C11 0.041(5) 0.038(5) 0.070(6) 0.000(4) 0.005(4) -0.001(4)
C12 0.037(4) 0.035(4) 0.040(4) 0.002(3) 0.003(4) 0.002(4)
C13 0.029(4) 0.036(4) 0.038(4) 0.006(3) 0.003(3) 0.000(3)
N21 0.044(4) 0.026(3) 0.030(3) -0.003(2) 0.008(3) -0.001(3)
O21 0.040(3) 0.044(3) 0.034(3) -0.004(2) 0.011(2) 0.008(2)
O22 0.058(4) 0.036(3) 0.044(3) -0.012(2) 0.005(3) 0.003(3)
O23 0.047(3) 0.032(3) 0.039(3) -0.007(2) 0.005(2) 0.007(2)
C21 0.059(6) 0.041(5) 0.041(5) -0.009(4) 0.003(4) 0.000(4)
C22 0.062(6) 0.056(6) 0.070(6) -0.026(5) -0.001(5) -0.001(5)
C23 0.055(6) 0.073(7) 0.083(7) -0.036(6) -0.013(5) 0.003(6)
C24 0.056(6) 0.056(6) 0.058(5) -0.009(5) -0.005(4) 0.010(5)
C25 0.041(5) 0.049(5) 0.035(4) -0.005(4) 0.004(4) -0.002(4)
C26 0.044(5) 0.038(4) 0.031(4) -0.001(3) 0.009(4) -0.003(4)
C27 0.045(5) 0.039(4) 0.036(4) 0.002(3) -0.005(3) 0.008(4)
C28 0.037(5) 0.032(4) 0.046(5) -0.001(3) 0.004(4) 0.008(3)
C29 0.043(5) 0.058(5) 0.052(5) -0.009(4) -0.006(4) 0.004(4)
C30 0.040(5) 0.068(6) 0.068(6) -0.012(5) 0.015(5) 0.005(4)
C31 0.042(5) 0.054(5) 0.050(5) -0.008(4) 0.015(4) 0.002(4)
C32 0.044(5) 0.034(4) 0.037(4) -0.002(3) 0.006(4) 0.005(4)
C33 0.037(4) 0.024(4) 0.040(4) -0.001(3) 0.008(3) 0.003(3)
N41 0.042(4) 0.033(3) 0.030(3) -0.002(3) 0.007(3) -0.002(3)
O41 0.049(3) 0.037(3) 0.028(3) -0.003(2) 0.006(2) 0.000(2)
O42 0.064(4) 0.031(3) 0.033(3) -0.002(2) 0.012(3) -0.001(3)
O43 0.063(4) 0.036(3) 0.038(3) -0.005(2) 0.011(3) 0.011(3)
C41 0.050(5) 0.034(4) 0.039(5) -0.004(4) -0.002(4) 0.000(4)
C42 0.065(6) 0.031(5) 0.072(6) -0.010(4) 0.014(5) 0.006(4)
C43 0.101(8) 0.023(4) 0.068(6) 0.006(4) 0.012(6) 0.008(5)
C44 0.086(7) 0.037(5) 0.056(6) 0.008(4) 0.013(5) -0.001(5)
C45 0.064(6) 0.028(4) 0.046(5) -0.003(4) 0.009(4) -0.008(4)
C46 0.049(5) 0.024(4) 0.042(4) 0.000(4) 0.003(4) -0.004(4)
C47 0.068(6) 0.033(4) 0.043(4) 0.006(4) 0.014(4) -0.012(4)
C48 0.067(6) 0.044(5) 0.034(4) 0.000(4) 0.015(4) -0.006(4)
C49 0.107(8) 0.042(5) 0.036(5) 0.013(4) 0.012(5) 0.011(5)
C50 0.108(8) 0.056(6) 0.029(4) 0.007(4) -0.001(5) 0.015(6)
C51 0.078(6) 0.045(5) 0.031(4) 0.001(4) 0.004(4) 0.008(5)
C52 0.056(5) 0.044(5) 0.026(4) 0.000(4) 0.012(4) 0.001(4)
C53 0.050(5) 0.038(4) 0.027(4) -0.002(3) 0.009(4) 0.000(4)
O60 0.078(4) 0.058(4) 0.062(4) -0.009(3) 0.025(3) -0.001(3)
C61 0.074(7) 0.047(6) 0.064(6) -0.018(5) 0.013(5) -0.009(5)
N62 0.074(5) 0.045(4) 0.062(5) -0.007(4) 0.022(4) -0.015(4)
C63 0.077(7) 0.078(7) 0.083(7) 0.003(6) 0.032(6) 0.009(6)
C64 0.126(10) 0.071(7) 0.080(7) 0.006(6) 0.044(7) -0.016(7)
O70 0.056(4) 0.069(4) 0.062(4) -0.012(3) 0.009(3) 0.008(3)
C71 0.089(9) 0.062(6) 0.070(7) -0.009(5) 0.027(7) 0.007(6)
N72 0.060(5) 0.065(5) 0.084(6) -0.017(5) -0.006(5) 0.003(4)
C73 0.116(10) 0.083(8) 0.059(7) -0.012(6) 0.001(6) 0.022(7)
C74 0.073(9) 0.141(12) 0.151(13) -0.038(10) -0.003(8) 0.000(8)
O80 0.084(5) 0.038(3) 0.062(4) -0.002(3) 0.019(3) -0.002(3)
C81 0.080(7) 0.058(7) 0.056(6) 0.002(5) 0.023(5) 0.007(5)
N82 0.084(6) 0.050(5) 0.044(4) -0.001(4) 0.012(4) -0.008(4)
C83 0.170(13) 0.060(7) 0.062(7) 0.006(5) -0.004(7) -0.019(8)
C84 0.128(10) 0.086(8) 0.054(6) -0.014(6) 0.009(6) -0.039(7)
O90 0.123(4) 0.139(5) 0.128(4) 0.014(4) 0.042(4) 0.013(4)
C91 0.434(27) 0.249(17) 0.377(23) -0.212(17) 0.338(23) -0.229(19)
N92 0.117(6) 0.164(7) 0.125(6) -0.022(5) 0.043(5) -0.033(5)
C93 0.338(21) 0.194(13) 0.192(13) 0.057(11) -0.057(13) -0.021(13)
C94 0.125(9) 0.219(14) 0.315(19) -0.042(13) 0.008(11) -0.042(10)
O100 0.123(4) 0.139(5) 0.128(4) 0.014(4) 0.042(4) 0.013(4)
C101 0.434(27) 0.249(17) 0.377(23) -0.212(17) 0.338(23) -0.229(19)
N102 0.117(6) 0.164(7) 0.125(6) -0.022(5) 0.043(5) -0.033(5)
C103 0.338(21) 0.194(13) 0.192(13) 0.057(11) -0.057(13) -0.021(13)
C104 0.125(9) 0.219(14) 0.315(19) -0.042(13) 0.008(11) -0.042(10)
O110 0.123(4) 0.139(5) 0.128(4) 0.014(4) 0.042(4) 0.013(4)
C111 0.434(27) 0.249(17) 0.377(23) -0.212(17) 0.338(23) -0.229(19)
N112 0.117(6) 0.164(7) 0.125(6) -0.022(5) 0.043(5) -0.033(5)
C113 0.338(21) 0.194(13) 0.192(13) 0.057(11) -0.057(13) -0.021(13)
C114 0.125(9) 0.219(14) 0.315(19) -0.042(13) 0.008(11) -0.042(10)
C121 0.139(17) 0.332(35) 0.241(26) 0.110(23) 0.067(17) 0.008(20)
C122 0.125(15) 0.225(23) 0.212(21) 0.098(18) 0.009(14) 0.048(15)
O123 0.101(8) 0.153(10) 0.211(12) 0.025(9) 0.029(8) -0.002(8)
C124 0.126(15) 0.150(17) 0.262(26) 0.020(16) 0.040(16) 0.020(14)
C125 0.118(14) 0.145(17) 0.368(35) 0.051(19) -0.031(18) 0.014(13)

loop_
_atom_site_label
_atom_site_type_symbol
_atom_site_fract_x
_atom_site_fract_y
_atom_site_fract_z
_atom_site_U_iso_or_equiv
_atom_site_thermal_displace_type
_atom_site_occupancy
_atom_site_calc_flag
_atom_site_refinement_flags
K1 K -0.0129(2) 0.60318(9) 0.18471(7) 0.0568(5) Uani 1 d .
K2 K -0.03392(14) 1.05713(8) 0.44489(6) 0.0435(5) Uani 1 d .
Ga Ga 0.05112(6) 0.87551(4) 0.43472(3) 0.0336(3) Uani 1 d .
Ti Ti 0.01613(11) 0.71079(6) 0.28773(5) 0.0386(4) Uani 1 d .
N1 N 0.1769(4) 0.8440(3) 0.4047(2) 0.0316(13) Uani 1 d .
H1A H 0.2225(4) 0.8188(3) 0.4277(2) 0.038 Uiso 1 calc R
H1B H 0.1530(4) 0.8183(3) 0.3767(2) 0.038 Uiso 1 calc R
O1 O 0.1168(4) 0.9633(2) 0.4336(2) 0.0402(12) Uani 1 d .
O2 O 0.0745(4) 0.7212(3) 0.2274(2) 0.0446(13) Uani 1 d .
O3 O 0.1411(4) 0.7669(2) 0.3151(2) 0.0397(12) Uani 1 d .
C1 C 0.1720(7) 0.7488(4) 0.2351(3) 0.042(2) Uani 1 d .
C2 C 0.2329(7) 0.7523(4) 0.1993(3) 0.054(2) Uani 1 d .
H2 H 0.2085(7) 0.7336(4) 0.1670(3) 0.065 Uiso 1 calc R
C3 C 0.3304(8) 0.7835(5) 0.2114(3) 0.070(3) Uani 1 d .
H3 H 0.3725(8) 0.7858(5) 0.1870(3) 0.084 Uiso 1 calc R
C4 C 0.3683(7) 0.8119(5) 0.2588(3) 0.055(2) Uani 1 d .
H4 H 0.4348(7) 0.8335(5) 0.2657(3) 0.066 Uiso 1 calc R
C5 C 0.3079(6) 0.8083(4) 0.2962(3) 0.042(2) Uani 1 d .
C6 C 0.2090(6) 0.7769(4) 0.2836(3) 0.040(2) Uani 1 d .
C7 C 0.3517(6) 0.8334(4) 0.3488(3) 0.040(2) Uani 1 d .
H7A H 0.4290(6) 0.8373(4) 0.3531(3) 0.048 Uiso 1 calc R
H7B H 0.3383(6) 0.7989(4) 0.3725(3) 0.048 Uiso 1 calc R
C8 C 0.3102(6) 0.9000(4) 0.3646(3) 0.040(2) Uani 1 d .
C9 C 0.3570(6) 0.9599(4) 0.3541(3) 0.050(2) Uani 1 d .
H9 H 0.4106(6) 0.9593(4) 0.3352(3) 0.060 Uiso 1 calc R
C10 C 0.3250(7) 1.0204(4) 0.3712(3) 0.057(2) Uani 1 d .
H10 H 0.3581(7) 1.0605(4) 0.3645(3) 0.068 Uiso 1 calc R
C11 C 0.2453(6) 1.0227(4) 0.3979(3) 0.051(2) Uani 1 d .
H11 H 0.2236(6) 1.0643(4) 0.4087(3) 0.061 Uiso 1 calc R
C12 C 0.1966(6) 0.9638(4) 0.4090(3) 0.038(2) Uani 1 d .
C13 C 0.2305(5) 0.9026(4) 0.3913(3) 0.035(2) Uani 1 d .
N21 N -0.0477(4) 0.8900(3) 0.3632(2) 0.0331(14) Uani 1 d .
H21A H -0.0243(4) 0.9254(3) 0.3472(2) 0.040 Uiso 1 calc R
H21B H -0.0483(4) 0.8527(3) 0.3438(2) 0.040 Uiso 1 calc R
O21 O -0.0690(4) 0.9155(2) 0.4577(2) 0.0389(12) Uani 1 d .
O22 O -0.1137(4) 0.6764(2) 0.2444(2) 0.0467(13) Uani 1 d .
O23 O -0.0785(4) 0.7884(2) 0.2882(2) 0.0397(12) Uani 1 d .
C21 C -0.1973(7) 0.7185(4) 0.2357(3) 0.048(2) Uani 1 d .
C22 C -0.2943(7) 0.7050(5) 0.2057(3) 0.065(3) Uani 1 d .
H22 H -0.3069(7) 0.6630(5) 0.1897(3) 0.078 Uiso 1 calc R
C23 C -0.3732(8) 0.7521(5) 0.1990(4) 0.074(3) Uani 1 d .
H23 H -0.4397(8) 0.7426(5) 0.1780(4) 0.089 Uiso 1 calc R
C24 C -0.3557(7) 0.8145(5) 0.2232(3) 0.059(2) Uani 1 d .
H24 H -0.4108(7) 0.8464(5) 0.2187(3) 0.071 Uiso 1 calc R
C25 C -0.2559(6) 0.8298(4) 0.2542(3) 0.042(2) Uani 1 d .
C26 C -0.1789(6) 0.7813(4) 0.2606(3) 0.038(2) Uani 1 d .
C27 C -0.2359(6) 0.8981(4) 0.2776(3) 0.042(2) Uani 1 d .
H27A H -0.2866(6) 0.9295(4) 0.2575(3) 0.050 Uiso 1 calc R
H27B H -0.1645(6) 0.9124(4) 0.2748(3) 0.050 Uiso 1 calc R
C28 C -0.2439(6) 0.9051(4) 0.3324(3) 0.039(2) Uani 1 d .
C29 C -0.3414(7) 0.9155(4) 0.3453(3) 0.054(2) Uani 1 d .
H29 H -0.4037(7) 0.9144(4) 0.3199(3) 0.064 Uiso 1 calc R
C30 C -0.3492(7) 0.9277(4) 0.3954(3) 0.058(2) Uani 1 d .
H30 H -0.4159(7) 0.9351(4) 0.4034(3) 0.070 Uiso 1 calc R
C31 C -0.2579(6) 0.9288(4) 0.4329(3) 0.048(2) Uani 1 d .
H31 H -0.2627(6) 0.9387(4) 0.4663(3) 0.058 Uiso 1 calc R
C32 C -0.1591(6) 0.9156(4) 0.4222(3) 0.038(2) Uani 1 d .
C33 C -0.1538(6) 0.9036(3) 0.3717(3) 0.034(2) Uani 1 d .
N41 N -0.0083(5) 0.7781(3) 0.4353(2) 0.0351(14) Uani 1 d .
H41A H -0.0785(5) 0.7791(3) 0.4364(2) 0.042 Uiso 1 calc R
H41B H -0.0009(5) 0.7556(3) 0.4070(2) 0.042 Uiso 1 calc R
O41 O 0.1231(4) 0.8537(2) 0.5029(2) 0.0383(12) Uani 1 d .
O42 O -0.0015(4) 0.6847(2) 0.3557(2) 0.0425(13) Uani 1 d .
O43 O 0.0746(4) 0.6199(2) 0.2920(2) 0.0453(13) Uani 1 d .
C41 C 0.0729(6) 0.5862(4) 0.3349(3) 0.043(2) Uani 1 d .
C42 C 0.1103(7) 0.5219(4) 0.3452(3) 0.056(2) Uani 1 d .
H42 H 0.1385(7) 0.4976(4) 0.3212(3) 0.067 Uiso 1 calc R
C43 C 0.1058(8) 0.4929(4) 0.3920(3) 0.065(3) Uani 1 d .
H43 H 0.1328(8) 0.4495(4) 0.4001(3) 0.077 Uiso 1 calc R
C44 C 0.0615(7) 0.5287(4) 0.4260(3) 0.060(2) Uani 1 d .
H44 H 0.0578(7) 0.5087(4) 0.4570(3) 0.072 Uiso 1 calc R
C45 C 0.0218(7) 0.5937(4) 0.4160(3) 0.047(2) Uani 1 d .
C46 C 0.0315(6) 0.6219(4) 0.3706(3) 0.039(2) Uani 1 d .
C47 C -0.0286(7) 0.6305(4) 0.4541(3) 0.048(2) Uani 1 d .
H47A H -0.0884(7) 0.6570(4) 0.4354(3) 0.058 Uiso 1 calc R
H47B H -0.0577(7) 0.5970(4) 0.4740(3) 0.058 Uiso 1 calc R
C48 C 0.0432(7) 0.6764(4) 0.4899(3) 0.048(2) Uani 1 d .
C49 C 0.1062(8) 0.6510(4) 0.5346(3) 0.062(3) Uani 1 d .
H49 H 0.1029(8) 0.6050(4) 0.5421(3) 0.075 Uiso 1 calc R
C50 C 0.1733(8) 0.6926(5) 0.5681(3) 0.067(3) Uani 1 d .
H50 H 0.2149(8) 0.6745(5) 0.5979(3) 0.080 Uiso 1 calc R
C51 C 0.1799(7) 0.7603(4) 0.5582(3) 0.053(2) Uani 1 d .
H51 H 0.2259(7) 0.7879(4) 0.5812(3) 0.063 Uiso 1 calc R
C52 C 0.1184(6) 0.7879(4) 0.5141(3) 0.041(2) Uani 1 d .
C53 C 0.0528(6) 0.7449(4) 0.4803(3) 0.038(2) Uani 1 d .
O60 O -0.0396(5) 0.4771(3) 0.2072(2) 0.065(2) Uani 1 d .
C61 C -0.0591(8) 0.4409(5) 0.2411(4) 0.062(2) Uani 1 d .
H61 H -0.0267(8) 0.3983(5) 0.2452(4) 0.074 Uiso 1 calc R
N62 N -0.1212(6) 0.4569(4) 0.2720(3) 0.059(2) Uani 1 d .
C63 C -0.1784(8) 0.5196(5) 0.2676(4) 0.077(3) Uani 1 d .
H63A H -0.1453(34) 0.5495(14) 0.2947(15) 0.116 Uiso 1 calc R
H63B H -0.2516(16) 0.5114(7) 0.2698(26) 0.116 Uiso 1 calc R
H63C H -0.1768(47) 0.5402(18) 0.2352(11) 0.116 Uiso 1 calc R
C64 C -0.1329(10) 0.4127(5) 0.3129(4) 0.089(3) Uani 1 d .
H64A H -0.2077(10) 0.4036(31) 0.3109(17) 0.133 Uiso 1 calc R
H64B H -0.1030(56) 0.4341(17) 0.3450(4) 0.133 Uiso 1 calc R
H64C H -0.0957(52) 0.3709(16) 0.3103(17) 0.133 Uiso 1 calc R
O70 O 0.1595(5) 0.5727(3) 0.1512(2) 0.063(2) Uani 1 d .
C71 C 0.2560(10) 0.5774(5) 0.1569(4) 0.072(3) Uani 1 d .
H71 H 0.2842(10) 0.5766(5) 0.1276(4) 0.087 Uiso 1 calc R
N72 N 0.3253(6) 0.5837(4) 0.2013(3) 0.072(2) Uani 1 d .
C73 C 0.2933(10) 0.5870(6) 0.2483(4) 0.089(3) Uani 1 d .
H73A H 0.3053(58) 0.6320(12) 0.2621(15) 0.133 Uiso 1 calc R
H73B H 0.3344(45) 0.5551(29) 0.2717(10) 0.133 Uiso 1 calc R
H73C H 0.2183(18) 0.5761(39) 0.2433(6) 0.133 Uiso 1 calc R
C74 C 0.4403(10) 0.5870(8) 0.2033(6) 0.126(5) Uani 1 d .
H74A H 0.4677(18) 0.6300(22) 0.2170(39) 0.189 Uiso 1 calc R
H74B H 0.4533(11) 0.5819(56) 0.1695(8) 0.189 Uiso 1 calc R
H74C H 0.4759(14) 0.5512(34) 0.2247(33) 0.189 Uiso 1 calc R
O80 O 0.0731(5) 1.1569(3) 0.4081(2) 0.061(2) Uani 1 d .
C81 C 0.1203(8) 1.2007(5) 0.4360(4) 0.063(3) Uani 1 d .
H81 H 0.1434(8) 1.1896(5) 0.4703(4) 0.076 Uiso 1 calc R
N82 N 0.1418(6) 1.2620(4) 0.4224(3) 0.059(2) Uani 1 d .
C83 C 0.1034(11) 1.2842(5) 0.3700(4) 0.102(4) Uani 1 d .
H83A H 0.1632(13) 1.2895(44) 0.3538(11) 0.153 Uiso 1 calc R
H83B H 0.0666(63) 1.3267(24) 0.3697(4) 0.153 Uiso 1 calc R
H83C H 0.0549(58) 1.2508(23) 0.3518(10) 0.153 Uiso 1 calc R
C84 C 0.1969(10) 1.3116(6) 0.4573(4) 0.091(4) Uani 1 d .
H84A H 0.1474(17) 1.3465(21) 0.4621(23) 0.136 Uiso 1 calc R
H84B H 0.2539(41) 1.3312(29) 0.4437(14) 0.136 Uiso 1 calc R
H84C H 0.2263(55) 1.2904(9) 0.4895(10) 0.136 Uiso 1 calc R
O90 O 0.2385(8) 0.2550(5) 0.0711(4) 0.128(2) Uani 1 d D
C91 C 0.2881(17) 0.2315(11) 0.1170(8) 0.316(14) Uani 1 d D
H91 H 0.2491(17) 0.2313(11) 0.1427(8) 0.379 Uiso 1 calc R
N92 N 0.3690(10) 0.2130(8) 0.1266(5) 0.133(3) Uani 1 d D
C93 C 0.4222(20) 0.1895(11) 0.1776(7) 0.258(8) Uani 1 d D
H93A H 0.4884(105) 0.1673(118) 0.1758(19) 0.387 Uiso 1 calc R
H93B H 0.3761(90) 0.1581(105) 0.1901(43) 0.387 Uiso 1 calc R
H93C H 0.4369(193) 0.2276(20) 0.2003(25) 0.387 Uiso 1 calc R
C94 C 0.4337(14) 0.2008(11) 0.0910(8) 0.225(7) Uani 1 d D
H94A H 0.4130(121) 0.1586(55) 0.0737(61) 0.338 Uiso 1 calc R
H94B H 0.5077(22) 0.1984(114) 0.1084(13) 0.338 Uiso 1 calc R
H94C H 0.4245(135) 0.2370(57) 0.0664(50) 0.338 Uiso 1 calc R
O100 O 0.6503(8) 1.2382(5) 0.5343(4) 0.128(2) Uani 1 d D
C101 C 0.6346(21) 1.3017(11) 0.5132(9) 0.316(14) Uani 1 d D
H101 H 0.6078(21) 1.3055(11) 0.4782(9) 0.379 Uiso 1 calc R
N102 N 0.6518(10) 1.3464(7) 0.5350(5) 0.133(3) Uani 1 d D
C103 C 0.6442(21) 1.4172(10) 0.5144(8) 0.258(8) Uani 1 d D
H10A H 0.7018(123) 1.4440(36) 0.5336(65) 0.387 Uiso 1 calc R
H10B H 0.5766(91) 1.4367(46) 0.5172(89) 0.387 Uiso 1 calc R
H10C H 0.6493(207) 1.4163(16) 0.4792(29) 0.387 Uiso 1 calc R
C104 C 0.6991(15) 1.3523(11) 0.5872(8) 0.225(7) Uani 1 d D
H10D H 0.6486(64) 1.3724(103) 0.6049(16) 0.338 Uiso 1 calc R
H10E H 0.7619(102) 1.3804(92) 0.5914(9) 0.338 Uiso 1 calc R
H10F H 0.7190(160) 1.3081(16) 0.6011(21) 0.338 Uiso 1 calc R
O110 O 0.5620(8) 1.1744(5) 0.3971(4) 0.128(2) Uani 1 d D
C111 C 0.5650(20) 1.1394(11) 0.4417(9) 0.316(14) Uani 1 d D
H111 H 0.6276(20) 1.1144(11) 0.4528(9) 0.379 Uiso 1 calc R
N112 N 0.5114(11) 1.1355(7) 0.4652(5) 0.133(3) Uani 1 d D
C113 C 0.5286(20) 1.0992(11) 0.5114(8) 0.258(8) Uani 1 d D
H11A H 0.4637(68) 1.0761(117) 0.5142(51) 0.387 Uiso 1 calc R
H11B H 0.5490(222) 1.1301(20) 0.5395(8) 0.387 Uiso 1 calc R
H11C H 0.5849(156) 1.0666(98) 0.5120(47) 0.387 Uiso 1 calc R
C114 C 0.4106(14) 1.1692(11) 0.4585(9) 0.225(7) Uani 1 d D
H11D H 0.4109(64) 1.1991(85) 0.4868(42) 0.338 Uiso 1 calc R
H11E H 0.3544(23) 1.1362(12) 0.4566(85) 0.338 Uiso 1 calc R
H11F H 0.3985(80) 1.1951(89) 0.4274(43) 0.338 Uiso 1 calc R
C121 C 0.6191(16) -0.0564(13) 0.1205(9) 0.234(13) Uani 1 d .
H12A H 0.6690(53) -0.0837(93) 0.1441(50) 0.350 Uiso 1 calc R
H12B H 0.6458(84) -0.0107(19) 0.1210(82) 0.350 Uiso 1 calc R
H12C H 0.6110(37) -0.0748(104) 0.0867(35) 0.350 Uiso 1 calc R
C122 C 0.5114(15) -0.0563(11) 0.1358(8) 0.191(9) Uani 1 d .
H12D H 0.4799(15) -0.1013(11) 0.1316(8) 0.230 Uiso 1 calc R
H12E H 0.5204(15) -0.0434(11) 0.1715(8) 0.230 Uiso 1 calc R
O123 O 0.4432(9) -0.0092(6) 0.1044(5) 0.156(4) Uani 1 d .
C124 C 0.3481(15) -0.0099(10) 0.1188(9) 0.179(8) Uani 1 d .
H12F H 0.3571(15) 0.0070(10) 0.1535(9) 0.215 Uiso 1 calc R
H12G H 0.3210(15) -0.0560(10) 0.1179(9) 0.215 Uiso 1 calc R
C125 C 0.2725(14) 0.0328(10) 0.0842(10) 0.223(12) Uani 1 d .
H12H H 0.2006(18) 0.0172(67) 0.0831(63) 0.334 Uiso 1 calc R
H12I H 0.2874(107) 0.0304(83) 0.0506(19) 0.334 Uiso 1 calc R
H12J H 0.2795(119) 0.0789(21) 0.0961(44) 0.334 Uiso 1 calc R

loop_
_atom_type_symbol
_atom_type_description
_atom_type_scat_dispersion_real
_atom_type_scat_dispersion_imag
_atom_type_scat_source
C C 0.0033 0.0016 'International Tables Vol C Tables 4.2.6.8 and 6.1.1.4'
H H 0.0000 0.0000 'International Tables Vol C Tables 4.2.6.8 and 6.1.1.4'
N N 0.0061 0.0033 'International Tables Vol C Tables 4.2.6.8 and 6.1.1.4'
O O 0.0106 0.0060 'International Tables Vol C Tables 4.2.6.8 and 6.1.1.4'
K K 0.2009 0.2494 'International Tables Vol C Tables 4.2.6.8 and 6.1.1.4'
Ti Ti 0.2776 0.4457 'International Tables Vol C Tables 4.2.6.8 and 6.1.1.4'
Ga Ga 0.2307 1.6083 'International Tables Vol C Tables 4.2.6.8 and 6.1.1.4'

loop_
_geom_angle_atom_site_label_1
_geom_angle_atom_site_label_2
_geom_angle_atom_site_label_3
_geom_angle
_geom_angle_site_symmetry_1
_geom_angle_site_symmetry_3
O60 K1 O70 91.2(2) . .
O60 K1 O80 124.9(2) . 2_545
O70 K1 O80 82.4(2) . 2_545
O60 K1 O22 105.9(2) . .
O70 K1 O22 150.9(2) . .
O80 K1 O22 105.3(2) 2_545 .
O60 K1 O2 141.4(2) . .
O70 K1 O2 92.4(2) . .
O80 K1 O2 93.7(2) 2_545 .
O22 K1 O2 59.6(2) . .
O60 K1 O43 85.4(2) . .
O70 K1 O43 101.1(2) . .
O80 K1 O43 149.7(2) 2_545 .
O22 K1 O43 58.26(15) . .
O2 K1 O43 56.26(14) . .
O60 K1 Ti 113.65(14) . .
O70 K1 Ti 117.5(2) . .
O80 K1 Ti 117.76(13) 2_545 .
O22 K1 Ti 34.03(11) . .
O2 K1 Ti 34.04(11) . .
O43 K1 Ti 34.22(10) . .
O60 K1 K2 92.15(14) . 2_545
O70 K1 K2 46.95(14) . 2_545
O80 K1 K2 45.82(13) 2_545 2_545
O22 K1 K2 150.82(13) . 2_545
O2 K1 K2 117.60(12) . 2_545
O43 K1 K2 148.02(13) . 2_545
Ti K1 K2 151.62(7) . 2_545
O41 K2 O80 90.9(2) 3_576 .
O41 K2 O21 62.26(14) 3_576 3_576
O80 K2 O21 91.6(2) . 3_576
O41 K2 O1 154.1(2) 3_576 .
O80 K2 O1 91.8(2) . .
O21 K2 O1 91.88(15) 3_576 .
O41 K2 O70 101.0(2) 3_576 2
O80 K2 O70 79.3(2) . 2
O21 K2 O70 161.1(2) 3_576 2
O1 K2 O70 104.8(2) . 2
O41 K2 O21 119.27(15) 3_576 .
O80 K2 O21 149.3(2) . .
O21 K2 O21 97.72(14) 3_576 .
O1 K2 O21 58.89(14) . .
O70 K2 O21 98.4(2) 2 .
O41 K2 C32 115.2(2) 3_576 .
O80 K2 C32 146.6(2) . .
O21 K2 C32 118.4(2) 3_576 .
O1 K2 C32 73.9(2) . .
O70 K2 C32 75.6(2) 2 .
O21 K2 C32 24.4(2) . .
O41 K2 C81 79.0(2) 3_576 .
O80 K2 C81 17.4(2) . .
O21 K2 C81 74.9(2) 3_576 .
O1 K2 C81 97.0(2) . .
O70 K2 C81 94.0(2) 2 .
O21 K2 C81 155.0(2) . .
C32 K2 C81 163.5(2) . .
O41 K2 C52 19.6(2) 3_576 3_576
O80 K2 C52 72.0(2) . 3_576
O21 K2 C52 69.0(2) 3_576 3_576
O1 K2 C52 154.0(2) . 3_576
O70 K2 C52 92.3(2) 2 3_576
O21 K2 C52 138.5(2) . 3_576
C32 K2 C52 130.3(2) . 3_576
C81 K2 C52 61.8(2) . 3_576
O41 K2 Ga 32.11(10) 3_576 3_576
O80 K2 Ga 101.19(14) . 3_576
O21 K2 Ga 32.82(10) 3_576 3_576
O1 K2 Ga 122.42(11) . 3_576
O70 K2 Ga 132.6(2) 2 3_576
O21 K2 Ga 102.43(10) . 3_576
C32 K2 Ga 112.04(14) . 3_576
C81 K2 Ga 84.4(2) . 3_576
C52 K2 Ga 45.74(11) 3_576 3_576
O41 K2 K2 92.09(11) 3_576 3_576
O80 K2 K2 133.7(2) . 3_576
O21 K2 K2 50.55(11) 3_576 3_576
O1 K2 K2 67.77(11) . 3_576
O70 K2 K2 144.6(2) 2 3_576
O21 K2 K2 47.17(10) . 3_576
C32 K2 K2 69.02(14) . 3_576
C81 K2 K2 120.9(2) . 3_576
C52 K2 K2 108.61(13) 3_576 3_576
Ga K2 K2 62.98(4) 3_576 3_576
O41 K2 K1 119.86(12) 3_576 2
O80 K2 K1 45.08(14) . 2
O21 K2 K1 134.54(12) 3_576 2
O1 K2 K1 78.94(11) . 2
O70 K2 K1 44.06(14) 2 2
O21 K2 K1 113.98(10) . 2
C32 K2 K1 101.80(14) . 2
C81 K2 K1 62.5(2) . 2
C52 K2 K1 101.51(12) 3_576 2
Ga K2 K1 143.60(6) 3_576 2
K2 K2 K1 146.70(8) 3_576 2
O41 Ga O1 95.4(2) . .
O41 Ga O21 92.2(2) . .
O1 Ga O21 90.8(2) . .
O41 Ga N1 92.9(2) . .
O1 Ga N1 83.5(2) . .
O21 Ga N1 172.7(2) . .
O41 Ga N41 83.4(2) . .
O1 Ga N41 175.6(2) . .
O21 Ga N41 93.5(2) . .
N1 Ga N41 92.3(2) . .
O41 Ga N21 170.7(2) . .
O1 Ga N21 92.4(2) . .
O21 Ga N21 82.6(2) . .
N1 Ga N21 93.0(2) . .
N41 Ga N21 89.1(2) . .
O41 Ga K2 47.36(14) . 3_576
O1 Ga K2 77.75(15) . 3_576
O21 Ga K2 49.52(14) . 3_576
N1 Ga K2 132.9(2) . 3_576
N41 Ga K2 104.4(2) . 3_576
N21 Ga K2 130.3(2) . 3_576
O41 Ga K2 103.39(14) . .
O1 Ga K2 43.92(14) . .
O21 Ga K2 47.99(15) . .
N1 Ga K2 125.5(2) . .
N41 Ga K2 140.5(2) . .
N21 Ga K2 78.94(15) . .
K2 Ga K2 60.21(4) 3_576 .
O2 Ti O22 88.1(2) . .
O2 Ti O43 86.3(2) . .
O22 Ti O43 88.9(2) . .
O2 Ti O23 105.7(2) . .
O22 Ti O23 80.0(2) . .
O43 Ti O23 163.2(2) . .
O2 Ti O3 80.0(2) . .
O22 Ti O3 162.3(2) . .
O43 Ti O3 103.3(2) . .
O23 Ti O3 90.6(2) . .
O2 Ti O42 162.2(2) . .
O22 Ti O42 102.4(2) . .
O43 Ti O42 79.7(2) . .
O23 Ti O42 90.4(2) . .
O3 Ti O42 92.6(2) . .
O2 Ti K1 52.2(2) . .
O22 Ti K1 50.8(2) . .
O43 Ti K1 56.67(15) . .
O23 Ti K1 121.83(15) . .
O3 Ti K1 126.33(15) . .
O42 Ti K1 124.97(15) . .
C13 N1 Ga 108.1(4) . .
C12 O1 Ga 113.4(4) . .
C12 O1 K2 133.1(4) . .
Ga O1 K2 106.8(2) . .
C1 O2 Ti 115.2(4) . .
C1 O2 K1 134.3(4) . .
Ti O2 K1 93.7(2) . .
C6 O3 Ti 115.4(4) . .
O2 C1 C2 124.5(7) . .
O2 C1 C6 115.1(7) . .
C2 C1 C6 120.4(8) . .
C1 C2 C3 118.9(8) . .
C2 C3 C4 121.8(8) . .
C3 C4 C5 120.3(8) . .
C6 C5 C4 117.6(7) . .
C6 C5 C7 121.4(7) . .
C4 C5 C7 120.9(7) . .
O3 C6 C5 126.0(6) . .
O3 C6 C1 113.0(7) . .
C5 C6 C1 121.0(7) . .
C5 C7 C8 118.2(6) . .
C13 C8 C9 118.5(7) . .
C13 C8 C7 121.7(7) . .
C9 C8 C7 119.7(7) . .
C10 C9 C8 120.3(7) . .
C11 C10 C9 120.9(8) . .
C10 C11 C12 120.3(8) . .
O1 C12 C11 122.8(7) . .
O1 C12 C13 119.2(6) . .
C11 C12 C13 118.0(7) . .
C8 C13 C12 121.9(7) . .
C8 C13 N1 123.5(6) . .
C12 C13 N1 114.6(6) . .
C33 N21 Ga 106.6(4) . .
C32 O21 Ga 113.2(4) . .
C32 O21 K2 149.1(4) . 3_576
Ga O21 K2 97.7(2) . 3_576
C32 O21 K2 92.6(4) . .
Ga O21 K2 101.8(2) . .
K2 O21 K2 82.28(14) 3_576 .
C21 O22 Ti 116.0(4) . .
C21 O22 K1 134.3(4) . .
Ti O22 K1 95.2(2) . .
C26 O23 Ti 115.7(4) . .
O22 C21 C22 125.4(7) . .
O22 C21 C26 114.8(7) . .
C22 C21 C26 119.8(8) . .
C21 C22 C23 120.4(8) . .
C22 C23 C24 120.3(8) . .
C23 C24 C25 120.4(8) . .
C26 C25 C24 117.8(7) . .
C26 C25 C27 122.1(7) . .
C24 C25 C27 120.0(7) . .
O23 C26 C25 125.2(6) . .
O23 C26 C21 113.5(7) . .
C25 C26 C21 121.3(7) . .
C25 C27 C28 117.1(6) . .
C29 C28 C33 117.4(7) . .
C29 C28 C27 120.8(7) . .
C33 C28 C27 121.7(7) . .
C28 C29 C30 121.5(7) . .
C31 C30 C29 119.4(8) . .
C30 C31 C32 121.2(8) . .
O21 C32 C31 122.8(7) . .
O21 C32 C33 119.1(7) . .
C31 C32 C33 118.1(7) . .
O21 C32 K2 62.9(4) . .
C31 C32 K2 103.7(5) . .
C33 C32 K2 102.1(5) . .
C28 C33 C32 122.3(7) . .
C28 C33 N21 122.6(6) . .
C32 C33 N21 115.1(6) . .
C53 N41 Ga 107.0(4) . .
C52 O41 Ga 113.4(4) . .
C52 O41 K2 118.8(4) . 3_576
Ga O41 K2 100.5(2) . 3_576
C46 O42 Ti 115.5(4) . .
C41 O43 Ti 115.9(4) . .
C41 O43 K1 137.1(4) . .
Ti O43 K1 89.1(2) . .
O43 C41 C42 124.7(7) . .
O43 C41 C46 115.0(6) . .
C42 C41 C46 120.3(8) . .
C41 C42 C43 119.0(8) . .
C44 C43 C42 119.5(8) . .
C43 C44 C45 122.4(8) . .
C46 C45 C44 116.8(8) . .
C46 C45 C47 122.7(7) . .
C44 C45 C47 120.5(7) . .
O42 C46 C45 124.1(7) . .
O42 C46 C41 113.9(6) . .
C45 C46 C41 121.9(7) . .
C48 C47 C45 116.1(7) . .
C53 C48 C49 117.0(7) . .
C53 C48 C47 122.8(7) . .
C49 C48 C47 120.2(7) . .
C50 C49 C48 121.0(8) . .
C51 C50 C49 120.9(8) . .
C50 C51 C52 120.1(8) . .
O41 C52 C53 119.9(6) . .
O41 C52 C51 121.9(7) . .
C53 C52 C51 118.2(7) . .
O41 C52 K2 41.6(3) . 3_576
C53 C52 K2 123.9(5) . 3_576
C51 C52 K2 103.4(5) . 3_576
C52 C53 C48 122.7(7) . .
C52 C53 N41 114.4(6) . .
C48 C53 N41 122.8(6) . .
C61 O60 K1 142.1(6) . .
O60 C61 N62 125.4(9) . .
C61 N62 C63 121.7(8) . .
C61 N62 C64 121.0(9) . .
C63 N62 C64 117.2(8) . .
C71 O70 K1 147.7(6) . .
C71 O70 K2 120.1(6) . 2_545
K1 O70 K2 89.0(2) . 2_545
O70 C71 N72 125.7(10) . .
C71 N72 C73 122.9(9) . .
C71 N72 C74 120.6(10) . .
C73 N72 C74 116.5(9) . .
C81 O80 K1 149.8(6) . 2
C81 O80 K2 121.1(6) . .
K1 O80 K2 89.1(2) 2 .
O80 C81 N82 126.3(9) . .
O80 C81 K2 41.5(5) . .
N82 C81 K2 157.6(7) . .
C81 N82 C84 123.6(8) . .
C81 N82 C83 119.9(8) . .
C84 N82 C83 116.4(8) . .
N92 C91 O90 125.5(18) . .
C91 N92 C94 124.5(18) . .
C91 N92 C93 124.2(18) . .
C94 N92 C93 110.9(15) . .
N102 C101 O100 122.5(23) . .
C101 N102 C104 128.0(20) . .
C101 N102 C103 125.7(19) . .
C104 N102 C103 105.8(13) . .
N112 C111 O110 132.2(26) . .
C111 N112 C113 125.3(21) . .
C111 N112 C114 126.1(21) . .
C113 N112 C114 108.5(15) . .
O123 C122 C121 108.4(16) . .
C124 O123 C122 107.3(15) . .
O123 C124 C125 109.0(19) . .

loop_
_geom_bond_atom_site_label_1
_geom_bond_atom_site_label_2
_geom_bond_distance
_geom_bond_site_symmetry_2
K1 O60 2.621(7) .
K1 O70 2.639(7) .
K1 O80 2.687(6) 2_545
K1 O22 2.701(5) .
K1 O2 2.751(5) .
K1 O43 2.902(5) .
K1 Ti 3.472(2) .
K1 K2 3.795(2) 2_545
K2 O41 2.674(5) 3_576
K2 O80 2.722(6) .
K2 O21 2.742(5) 3_576
K2 O1 2.756(5) .
K2 O70 2.773(6) 2
K2 O21 2.887(5) .
K2 C32 3.239(8) .
K2 C81 3.517(11) .
K2 C52 3.527(8) 3_576
K2 Ga 3.573(2) 3_576
K2 K2 3.705(3) 3_576
K2 K1 3.795(2) 2
Ga O41 1.932(5) .
Ga O1 1.944(5) .
Ga O21 1.954(5) .
Ga N1 2.058(5) .
Ga N41 2.086(6) .
Ga N21 2.098(5) .
Ga K2 3.573(2) 3_576
Ti O2 1.948(5) .
Ti O22 1.951(5) .
Ti O43 1.953(5) .
Ti O23 1.968(5) .
Ti O3 1.969(5) .
Ti O42 1.970(5) .
N1 C13 1.440(9) .
O1 C12 1.338(9) .
O2 C1 1.345(10) .
O3 C6 1.358(9) .
C1 C2 1.370(11) .
C1 C6 1.415(10) .
C2 C3 1.377(13) .
C3 C4 1.391(12) .
C4 C5 1.404(11) .
C5 C6 1.394(11) .
C5 C7 1.501(10) .
C7 C8 1.522(10) .
C8 C13 1.375(10) .
C8 C9 1.393(11) .
C9 C10 1.384(12) .
C10 C11 1.374(11) .
C11 C12 1.392(11) .
C12 C13 1.411(10) .
N21 C33 1.457(9) .
O21 C32 1.340(8) .
O21 K2 2.742(5) 3_576
O22 C21 1.345(9) .
O23 C26 1.356(9) .
C21 C22 1.363(11) .
C21 C26 1.416(10) .
C22 C23 1.366(12) .
C23 C24 1.400(12) .
C24 C25 1.410(11) .
C25 C26 1.368(10) .
C25 C27 1.500(10) .
C27 C28 1.514(10) .
C28 C29 1.388(11) .
C28 C33 1.398(10) .
C29 C30 1.400(11) .
C30 C31 1.380(11) .
C31 C32 1.388(10) .
C32 C33 1.402(10) .
N41 C53 1.460(9) .
O41 C52 1.349(9) .
O41 K2 2.674(5) 3_576
O42 C46 1.354(8) .
O43 C41 1.346(9) .
C41 C42 1.375(11) .
C41 C46 1.394(11) .
C42 C43 1.405(12) .
C43 C44 1.379(12) .
C44 C45 1.395(11) .
C45 C46 1.380(10) .
C45 C47 1.516(11) .
C47 C48 1.500(11) .
C48 C53 1.399(10) .
C48 C49 1.402(11) .
C49 C50 1.385(12) .
C50 C51 1.379(12) .
C51 C52 1.398(10) .
C52 C53 1.396(10) .
C52 K2 3.527(8) 3_576
O60 C61 1.234(11) .
C61 N62 1.312(11) .
N62 C63 1.441(12) .
N62 C64 1.447(12) .
O70 C71 1.222(12) .
O70 K2 2.774(6) 2_545
C71 N72 1.343(12) .
N72 C73 1.418(13) .
N72 C74 1.472(14) .
O80 C81 1.228(11) .
O80 K1 2.687(6) 2
C81 N82 1.320(11) .
N82 C84 1.443(11) .
N82 C83 1.468(11) .
O90 C91 1.35(2) .
C91 N92 1.08(2) .
N92 C94 1.42(2) .
N92 C93 1.48(2) .
O100 C101 1.38(2) .
C101 N102 1.07(2) .
N102 C104 1.42(2) .
N102 C103 1.51(2) .
O110 C111 1.39(2) .
C111 N112 1.03(2) .
N112 C113 1.42(2) .
N112 C114 1.44(2) .
C121 C122 1.53(2) .
C122 O123 1.43(2) .
O123 C124 1.36(2) .
C124 C125 1.47(2) .

loop_
_geom_torsion_atom_site_label_1
_geom_torsion_atom_site_label_2
_geom_torsion_atom_site_label_3
_geom_torsion_atom_site_label_4
_geom_torsion
_geom_torsion_site_symmetry_1
_geom_torsion_site_symmetry_4
O41 K2 Ga O41 -46.0(3) 3_576 .
O80 K2 Ga O41 105.2(2) . .
O21 K2 Ga O41 7.7(2) 3_576 .
O1 K2 Ga O41 83.8(3) . .
O70 K2 Ga O41 -172.0(2) 2 .
O21 K2 Ga O41 -80.8(2) . .
C32 K2 Ga O41 -112.6(2) . .
C81 K2 Ga O41 86.2(3) . .
C52 K2 Ga O41 -32.5(6) 3_576 .
Ga K2 Ga O41 -20.2(2) 3_576 .
K2 K2 Ga O41 -20.2(2) 3_576 .
K1 K2 Ga O41 144.1(2) 2 .
O41 K2 Ga O1 -129.9(3) 3_576 .
O80 K2 Ga O1 21.4(3) . .
O21 K2 Ga O1 -76.1(2) 3_576 .
O1 K2 Ga O1 0.0 . .
O70 K2 Ga O1 104.2(3) 2 .
O21 K2 Ga O1 -164.6(3) . .
C32 K2 Ga O1 163.5(3) . .
C81 K2 Ga O1 2.3(3) . .
C52 K2 Ga O1 -116.3(6) 3_576 .
Ga K2 Ga O1 -104.0(2) 3_576 .
K2 K2 Ga O1 -104.0(2) 3_576 .
K1 K2 Ga O1 60.2(2) 2 .
O41 K2 Ga O21 34.7(3) 3_576 .
O80 K2 Ga O21 -174.0(2) . .
O21 K2 Ga O21 88.5(2) 3_576 .
O1 K2 Ga O21 164.6(3) . .
O70 K2 Ga O21 -91.2(2) 2 .
O21 K2 Ga O21 0.000(1) . .
C32 K2 Ga O21 -31.9(3) . .
C81 K2 Ga O21 166.9(3) . .
C52 K2 Ga O21 48.3(6) 3_576 .
Ga K2 Ga O21 60.6(2) 3_576 .
K2 K2 Ga O21 60.6(2) 3_576 .
K1 K2 Ga O21 -135.2(2) 2 .
O41 K2 Ga N1 -149.6(3) 3_576 .
O80 K2 Ga N1 1.7(3) . .
O21 K2 Ga N1 -95.8(2) 3_576 .
O1 K2 Ga N1 -19.7(3) . .
O70 K2 Ga N1 84.5(2) 2 .
O21 K2 Ga N1 175.7(3) . .
C32 K2 Ga N1 143.8(3) . .
C81 K2 Ga N1 -17.4(3) . .
C52 K2 Ga N1 -136.0(6) 3_576 .
Ga K2 Ga N1 -123.7(2) 3_576 .
K2 K2 Ga N1 -123.7(2) 3_576 .
K1 K2 Ga N1 40.5(2) 2 .
O41 K2 Ga N41 50.0(3) 3_576 .
O80 K2 Ga N41 -158.8(3) . .
O21 K2 Ga N41 103.7(3) 3_576 .
O1 K2 Ga N41 179.8(3) . .
O70 K2 Ga N41 -76.0(3) 2 .
O21 K2 Ga N41 15.2(3) . .
C32 K2 Ga N41 -16.7(3) . .
C81 K2 Ga N41 -177.9(3) . .
C52 K2 Ga N41 63.5(6) 3_576 .
Ga K2 Ga N41 75.8(2) 3_576 .
K2 K2 Ga N41 75.8(2) 3_576 .
K1 K2 Ga N41 -120.0(2) 2 .
O41 K2 Ga N21 124.7(3) 3_576 .
O80 K2 Ga N21 -84.0(2) . .
O21 K2 Ga N21 178.5(2) 3_576 .
O1 K2 Ga N21 -105.4(3) . .
O70 K2 Ga N21 -1.2(2) 2 .
O21 K2 Ga N21 90.0(2) . .
C32 K2 Ga N21 58.1(2) . .
C81 K2 Ga N21 -103.1(3) . .
C52 K2 Ga N21 138.3(6) 3_576 .
Ga K2 Ga N21 150.6(2) 3_576 .
K2 K2 Ga N21 150.6(2) 3_576 .
K1 K2 Ga N21 -45.2(2) 2 .
O41 K2 Ga K2 -25.9(2) 3_576 3_576
O80 K2 Ga K2 125.4(2) . 3_576
O21 K2 Ga K2 27.91(10) 3_576 3_576
O1 K2 Ga K2 104.0(2) . 3_576
O70 K2 Ga K2 -151.8(2) 2 3_576
O21 K2 Ga K2 -60.6(2) . 3_576
C32 K2 Ga K2 -92.5(2) . 3_576
C81 K2 Ga K2 106.3(2) . 3_576
C52 K2 Ga K2 -12.3(5) 3_576 3_576
Ga K2 Ga K2 0.0 3_576 3_576
K2 K2 Ga K2 0.0 3_576 3_576
K1 K2 Ga K2 164.22(8) 2 3_576
O60 K1 Ti O2 151.2(3) . .
O70 K1 Ti O2 46.6(3) . .
O80 K1 Ti O2 -49.5(3) 2_545 .
O22 K1 Ti O2 -125.3(3) . .
O2 K1 Ti O2 0.000(1) . .
O43 K1 Ti O2 114.3(3) . .
K2 K1 Ti O2 -2.5(2) 2_545 .
O60 K1 Ti O22 -83.5(3) . .
O70 K1 Ti O22 171.8(3) . .
O80 K1 Ti O22 75.8(3) 2_545 .
O22 K1 Ti O22 0.0 . .
O2 K1 Ti O22 125.3(3) . .
O43 K1 Ti O22 -120.4(3) . .
K2 K1 Ti O22 122.8(3) 2_545 .
O60 K1 Ti O43 36.9(3) . .
O70 K1 Ti O43 -67.8(3) . .
O80 K1 Ti O43 -163.8(3) 2_545 .
O22 K1 Ti O43 120.4(3) . .
O2 K1 Ti O43 -114.3(3) . .
O43 K1 Ti O43 0.000(2) . .
K2 K1 Ti O43 -116.9(2) 2_545 .
O60 K1 Ti O23 -123.2(2) . .
O70 K1 Ti O23 132.1(2) . .
O80 K1 Ti O23 36.1(3) 2_545 .
O22 K1 Ti O23 -39.7(3) . .
O2 K1 Ti O23 85.6(3) . .
O43 K1 Ti O23 -160.1(3) . .
K2 K1 Ti O23 83.1(2) 2_545 .
O60 K1 Ti O3 118.7(2) . .
O70 K1 Ti O3 14.0(3) . .
O80 K1 Ti O3 -82.0(3) 2_545 .
O22 K1 Ti O3 -157.8(3) . .
O2 K1 Ti O3 -32.5(3) . .
O43 K1 Ti O3 81.8(3) . .
K2 K1 Ti O3 -35.1(3) 2_545 .
O60 K1 Ti O42 -6.9(3) . .
O70 K1 Ti O42 -111.5(3) . .
O80 K1 Ti O42 152.4(3) 2_545 .
O22 K1 Ti O42 76.6(3) . .
O2 K1 Ti O42 -158.1(3) . .
O43 K1 Ti O42 -43.8(3) . .
K2 K1 Ti O42 -160.6(2) 2_545 .
O41 Ga N1 C13 -105.1(4) . .
O1 Ga N1 C13 -10.0(4) . .
O21 Ga N1 C13 29.7(19) . .
N41 Ga N1 C13 171.3(4) . .
N21 Ga N1 C13 82.2(4) . .
K2 Ga N1 C13 -76.6(5) 3_576 .
K2 Ga N1 C13 3.6(5) . .
O41 Ga O1 C12 101.2(5) . .
O21 Ga O1 C12 -166.5(5) . .
N1 Ga O1 C12 8.9(5) . .
N41 Ga O1 C12 26.3(29) . .
N21 Ga O1 C12 -83.9(5) . .
K2 Ga O1 C12 145.4(5) 3_576 .
K2 Ga O1 C12 -155.1(5) . .
O41 Ga O1 K2 -103.7(2) . .
O21 Ga O1 K2 -11.4(2) . .
N1 Ga O1 K2 164.0(2) . .
N41 Ga O1 K2 -178.6(402) . .
N21 Ga O1 K2 71.3(2) . .
K2 Ga O1 K2 -59.50(15) 3_576 .
K2 Ga O1 K2 0.0 . .
O41 K2 O1 C12 -109.2(6) 3_576 .
O80 K2 O1 C12 -13.4(6) . .
O21 K2 O1 C12 -105.1(6) 3_576 .
O70 K2 O1 C12 66.0(6) 2 .
O21 K2 O1 C12 157.0(6) . .
C32 K2 O1 C12 135.9(6) . .
C81 K2 O1 C12 -30.0(6) . .
C52 K2 O1 C12 -63.6(7) 3_576 .
Ga K2 O1 C12 -117.9(5) 3_576 .
K2 K2 O1 C12 -150.6(6) 3_576 .
K1 K2 O1 C12 30.1(5) 2 .
O41 K2 O1 Ga 102.7(4) 3_576 .
O80 K2 O1 Ga -161.5(2) . .
O21 K2 O1 Ga 106.9(2) 3_576 .
O70 K2 O1 Ga -82.0(2) 2 .
O21 K2 O1 Ga 9.0(2) . .
C32 K2 O1 Ga -12.2(2) . .
C81 K2 O1 Ga -178.1(2) . .
C52 K2 O1 Ga 148.4(3) 3_576 .
Ga K2 O1 Ga 94.1(2) 3_576 .
K2 K2 O1 Ga 61.3(2) 3_576 .
K1 K2 O1 Ga -118.0(2) 2 .
O22 Ti O2 C1 177.1(5) . .
O43 Ti O2 C1 -93.9(5) . .
O23 Ti O2 C1 98.0(5) . .
O3 Ti O2 C1 10.3(5) . .
O42 Ti O2 C1 -56.0(9) . .
K1 Ti O2 C1 -143.6(5) . .
O22 Ti O2 K1 -39.3(2) . .
O43 Ti O2 K1 49.7(2) . .
O23 Ti O2 K1 -118.4(2) . .
O3 Ti O2 K1 153.9(2) . .
O42 Ti O2 K1 87.6(7) . .
K1 Ti O2 K1 0.0 . .
O60 K1 O2 C1 86.4(6) . .
O70 K1 O2 C1 -8.5(6) . .
O80 K1 O2 C1 -91.0(6) 2_545 .
O22 K1 O2 C1 163.4(6) . .
O43 K1 O2 C1 93.3(6) . .
Ti K1 O2 C1 131.4(7) . .
K2 K1 O2 C1 -50.0(6) 2_545 .
O60 K1 O2 Ti -45.0(4) . .
O70 K1 O2 Ti -139.9(2) . .
O80 K1 O2 Ti 137.6(2) 2_545 .
O22 K1 O2 Ti 32.0(2) . .
O43 K1 O2 Ti -38.0(2) . .
Ti K1 O2 Ti 0.0 . .
K2 K1 O2 Ti 178.65(13) 2_545 .
O2 Ti O3 C6 -8.0(4) . .
O22 Ti O3 C6 -56.3(9) . .
O43 Ti O3 C6 75.7(5) . .
O23 Ti O3 C6 -113.9(5) . .
O42 Ti O3 C6 155.7(5) . .
K1 Ti O3 C6 17.6(5) . .
Ti O2 C1 C2 170.8(6) . .
K1 O2 C1 C2 46.7(10) . .
Ti O2 C1 C6 -10.9(8) . .
K1 O2 C1 C6 -135.0(5) . .
O2 C1 C2 C3 178.2(8) . .
C6 C1 C2 C3 0.0(12) . .
C1 C2 C3 C4 -0.3(14) . .
C2 C3 C4 C5 1.0(14) . .
C3 C4 C5 C6 -1.4(12) . .
C3 C4 C5 C7 174.8(8) . .
Ti O3 C6 C5 -172.5(6) . .
Ti O3 C6 C1 4.5(7) . .
C4 C5 C6 O3 177.9(7) . .
C7 C5 C6 O3 1.7(11) . .
C4 C5 C6 C1 1.1(11) . .
C7 C5 C6 C1 -175.1(7) . .
O2 C1 C6 O3 4.1(9) . .
C2 C1 C6 O3 -177.6(7) . .
O2 C1 C6 C5 -178.7(6) . .
C2 C1 C6 C5 -0.4(11) . .
C6 C5 C7 C8 -79.0(9) . .
C4 C5 C7 C8 105.0(9) . .
C5 C7 C8 C13 97.0(9) . .
C5 C7 C8 C9 -86.1(9) . .
C13 C8 C9 C10 1.3(12) . .
C7 C8 C9 C10 -175.6(7) . .
C8 C9 C10 C11 -1.3(13) . .
C9 C10 C11 C12 1.2(13) . .
Ga O1 C12 C11 171.3(6) . .
K2 O1 C12 C11 24.8(10) . .
Ga O1 C12 C13 -5.8(8) . .
K2 O1 C12 C13 -152.4(5) . .
C10 C11 C12 O1 -178.1(7) . .
C10 C11 C12 C13 -1.0(11) . .
C9 C8 C13 C12 -1.2(11) . .
C7 C8 C13 C12 175.7(6) . .
C9 C8 C13 N1 -179.6(7) . .
C7 C8 C13 N1 -2.7(11) . .
O1 C12 C13 C8 178.3(6) . .
C11 C12 C13 C8 1.0(11) . .
O1 C12 C13 N1 -3.1(9) . .
C11 C12 C13 N1 179.6(6) . .
Ga N1 C13 C8 -171.7(6) . .
Ga N1 C13 C12 9.7(7) . .
O41 Ga N21 C33 42.3(14) . .
O1 Ga N21 C33 -105.1(4) . .
O21 Ga N21 C33 -14.6(4) . .
N1 Ga N21 C33 171.3(4) . .
N41 Ga N21 C33 79.0(4) . .
K2 Ga N21 C33 -29.1(5) 3_576 .
K2 Ga N21 C33 -63.1(4) . .
O41 Ga O21 C32 -155.8(5) . .
O1 Ga O21 C32 108.7(5) . .
N1 Ga O21 C32 69.3(18) . .
N41 Ga O21 C32 -72.3(5) . .
N21 Ga O21 C32 16.3(5) . .
K2 Ga O21 C32 -178.2(6) 3_576 .
K2 Ga O21 C32 98.1(5) . .
O41 Ga O21 K2 22.4(2) . 3_576
O1 Ga O21 K2 -73.0(2) . 3_576
N1 Ga O21 K2 -112.4(16) . 3_576
N41 Ga O21 K2 106.0(2) . 3_576
N21 Ga O21 K2 -165.4(2) . 3_576
K2 Ga O21 K2 0.000(1) 3_576 3_576
K2 Ga O21 K2 -83.7(2) . 3_576
O41 Ga O21 K2 106.1(2) . .
O1 Ga O21 K2 10.6(2) . .
N1 Ga O21 K2 -28.8(17) . .
N41 Ga O21 K2 -170.4(2) . .
N21 Ga O21 K2 -81.7(2) . .
K2 Ga O21 K2 83.7(2) 3_576 .
K2 Ga O21 K2 0.0 . .
O41 K2 O21 C32 86.9(4) 3_576 .
O80 K2 O21 C32 -104.1(5) . .
O21 K2 O21 C32 149.4(4) 3_576 .
O1 K2 O21 C32 -123.1(4) . .
O70 K2 O21 C32 -20.8(4) 2 .
C32 K2 O21 C32 0.000(2) . .
C81 K2 O21 C32 -140.0(5) . .
C52 K2 O21 C32 82.5(4) 3_576 .
Ga K2 O21 C32 116.4(4) 3_576 .
K2 K2 O21 C32 149.4(4) 3_576 .
K1 K2 O21 C32 -64.0(4) 2 .
O41 K2 O21 Ga -158.7(2) 3_576 .
O80 K2 O21 Ga 10.3(4) . .
O21 K2 O21 Ga -96.3(2) 3_576 .
O1 K2 O21 Ga -8.7(2) . .
O70 K2 O21 Ga 93.6(2) 2 .
C32 K2 O21 Ga 114.4(4) . .
C81 K2 O21 Ga -25.6(5) . .
C52 K2 O21 Ga -163.2(2) 3_576 .
Ga K2 O21 Ga -129.27(15) 3_576 .
K2 K2 O21 Ga -96.3(2) 3_576 .
K1 K2 O21 Ga 50.4(2) 2 .
O41 K2 O21 K2 -62.5(2) 3_576 3_576
O80 K2 O21 K2 106.5(3) . 3_576
O21 K2 O21 K2 0.0 3_576 3_576
O1 K2 O21 K2 87.5(2) . 3_576
O70 K2 O21 K2 -170.2(2) 2 3_576
C32 K2 O21 K2 -149.4(4) . 3_576
C81 K2 O21 K2 70.7(5) . 3_576
C52 K2 O21 K2 -66.9(3) 3_576 3_576
Ga K2 O21 K2 -33.02(11) 3_576 3_576
K2 K2 O21 K2 0.000(1) 3_576 3_576
K1 K2 O21 K2 146.62(11) 2 3_576
O2 Ti O22 C21 -105.3(5) . .
O43 Ti O22 C21 168.3(5) . .
O23 Ti O22 C21 1.0(5) . .
O3 Ti O22 C21 -58.0(10) . .
O42 Ti O22 C21 89.2(5) . .
K1 Ti O22 C21 -145.5(6) . .
O2 Ti O22 K1 40.2(2) . .
O43 Ti O22 K1 -46.1(2) . .
O23 Ti O22 K1 146.6(2) . .
O3 Ti O22 K1 87.6(7) . .
O42 Ti O22 K1 -125.3(2) . .
K1 Ti O22 K1 0.0 . .
O60 K1 O22 C21 -116.5(7) . .
O70 K1 O22 C21 119.6(7) . .
O80 K1 O22 C21 17.5(7) 2_545 .
O2 K1 O22 C21 102.7(7) . .
O43 K1 O22 C21 169.5(7) . .
Ti K1 O22 C21 134.7(7) . .
K2 K1 O22 C21 9.7(8) 2_545 .
O60 K1 O22 Ti 108.8(2) . .
O70 K1 O22 Ti -15.0(5) . .
O80 K1 O22 Ti -117.2(2) 2_545 .
O2 K1 O22 Ti -32.0(2) . .
O43 K1 O22 Ti 34.8(2) . .
Ti K1 O22 Ti 0.0 . .
K2 K1 O22 Ti -124.9(2) 2_545 .
O2 Ti O23 C26 84.8(5) . .
O22 Ti O23 C26 -0.3(5) . .
O43 Ti O23 C26 -49.7(9) . .
O3 Ti O23 C26 164.6(5) . .
O42 Ti O23 C26 -102.9(5) . .
K1 Ti O23 C26 29.9(5) . .
Ti O22 C21 C22 178.5(7) . .
K1 O22 C21 C22 50.5(12) . .
Ti O22 C21 C26 -1.6(9) . .
K1 O22 C21 C26 -129.6(6) . .
O22 C21 C22 C23 -179.0(9) . .
C26 C21 C22 C23 1.1(14) . .
C21 C22 C23 C24 -0.7(16) . .
C22 C23 C24 C25 0.9(15) . .
C23 C24 C25 C26 -1.5(13) . .
C23 C24 C25 C27 176.5(8) . .
Ti O23 C26 C25 -177.4(6) . .
Ti O23 C26 C21 -0.5(8) . .
C24 C25 C26 O23 178.6(7) . .
C27 C25 C26 O23 0.6(12) . .
C24 C25 C26 C21 1.9(11) . .
C27 C25 C26 C21 -176.1(7) . .
O22 C21 C26 O23 1.3(10) . .
C22 C21 C26 O23 -178.8(8) . .
O22 C21 C26 C25 178.4(7) . .
C22 C21 C26 C25 -1.8(12) . .
C26 C25 C27 C28 -82.1(9) . .
C24 C25 C27 C28 100.0(9) . .
C25 C27 C28 C29 -84.4(9) . .
C25 C27 C28 C33 97.8(9) . .
C33 C28 C29 C30 3.4(12) . .
C27 C28 C29 C30 -174.5(8) . .
C28 C29 C30 C31 -0.6(14) . .
C29 C30 C31 C32 -2.4(13) . .
Ga O21 C32 C31 166.7(6) . .
K2 O21 C32 C31 -9.9(14) 3_576 .
K2 O21 C32 C31 -89.2(7) . .
Ga O21 C32 C33 -15.0(8) . .
K2 O21 C32 C33 168.4(5) 3_576 .
K2 O21 C32 C33 89.1(6) . .
Ga O21 C32 K2 -104.1(3) . .
K2 O21 C32 K2 79.3(8) 3_576 .
K2 O21 C32 K2 0.000(1) . .
C30 C31 C32 O21 -179.3(7) . .
C30 C31 C32 C33 2.4(12) . .
C30 C31 C32 K2 114.3(8) . .
O41 K2 C32 O21 -105.7(4) 3_576 .
O80 K2 C32 O21 116.1(4) . .
O21 K2 C32 O21 -35.0(5) 3_576 .
O1 K2 C32 O21 48.3(4) . .
O70 K2 C32 O21 158.7(4) 2 .
O21 K2 C32 O21 0.000(3) . .
C81 K2 C32 O21 106.5(8) . .
C52 K2 C32 O21 -120.7(4) 3_576 .
Ga K2 C32 O21 -70.7(4) 3_576 .
K2 K2 C32 O21 -23.6(3) 3_576 .
K1 K2 C32 O21 123.0(4) 2 .
O41 K2 C32 C31 14.4(6) 3_576 .
O80 K2 C32 C31 -123.8(5) . .
O21 K2 C32 C31 85.1(5) 3_576 .
O1 K2 C32 C31 168.4(5) . .
O70 K2 C32 C31 -81.2(5) 2 .
O21 K2 C32 C31 120.1(7) . .
C81 K2 C32 C31 -133.4(8) . .
C52 K2 C32 C31 -0.6(6) 3_576 .
Ga K2 C32 C31 49.4(5) 3_576 .
K2 K2 C32 C31 96.5(5) 3_576 .
K1 K2 C32 C31 -116.9(5) 2 .
O41 K2 C32 C33 137.6(4) 3_576 .
O80 K2 C32 C33 -0.6(7) . .
O21 K2 C32 C33 -151.7(4) 3_576 .
O1 K2 C32 C33 -68.4(4) . .
O70 K2 C32 C33 42.0(5) 2 .
O21 K2 C32 C33 -116.7(7) . .
C81 K2 C32 C33 -10.2(10) . .
C52 K2 C32 C33 122.6(4) 3_576 .
Ga K2 C32 C33 172.6(4) 3_576 .
K2 K2 C32 C33 -140.3(5) 3_576 .
K1 K2 C32 C33 6.3(5) 2 .
C29 C28 C33 C32 -3.4(11) . .
C27 C28 C33 C32 174.5(7) . .
C29 C28 C33 N21 177.2(7) . .
C27 C28 C33 N21 -4.9(10) . .
O21 C32 C33 C28 -177.8(6) . .
C31 C32 C33 C28 0.6(11) . .
K2 C32 C33 C28 -112.3(6) . .
O21 C32 C33 N21 1.6(9) . .
C31 C32 C33 N21 180.0(6) . .
K2 C32 C33 N21 67.2(6) . .
Ga N21 C33 C28 -169.4(6) . .
Ga N21 C33 C32 11.1(7) . .
O41 Ga N41 C53 -11.7(4) . .
O1 Ga N41 C53 63.6(28) . .
O21 Ga N41 C53 -103.5(4) . .
N1 Ga N41 C53 81.0(4) . .
N21 Ga N41 C53 173.9(4) . .
K2 Ga N41 C53 -54.5(4) 3_576 .
K2 Ga N41 C53 -114.8(4) . .
O1 Ga O41 C52 -164.3(5) . .
O21 Ga O41 C52 104.7(5) . .
N1 Ga O41 C52 -80.5(5) . .
N41 Ga O41 C52 11.5(5) . .
N21 Ga O41 C52 48.5(15) . .
K2 Ga O41 C52 127.9(5) 3_576 .
K2 Ga O41 C52 151.9(4) . .
O1 Ga O41 K2 67.8(2) . 3_576
O21 Ga O41 K2 -23.2(2) . 3_576
N1 Ga O41 K2 151.6(2) . 3_576
N41 Ga O41 K2 -116.4(2) . 3_576
N21 Ga O41 K2 -79.4(13) . 3_576
K2 Ga O41 K2 0.000(2) 3_576 3_576
K2 Ga O41 K2 24.0(2) . 3_576
O2 Ti O42 C46 -39.2(10) . .
O22 Ti O42 C46 85.9(5) . .
O43 Ti O42 C46 -0.6(5) . .
O23 Ti O42 C46 165.8(5) . .
O3 Ti O42 C46 -103.6(5) . .
K1 Ti O42 C46 35.4(5) . .
O2 Ti O43 C41 170.0(5) . .
O22 Ti O43 C41 -101.8(5) . .
O23 Ti O43 C41 -53.4(10) . .
O3 Ti O43 C41 91.2(5) . .
O42 Ti O43 C41 1.0(5) . .
K1 Ti O43 C41 -143.8(6) . .
O2 Ti O43 K1 -46.2(2) . .
O22 Ti O43 K1 41.9(2) . .
O23 Ti O43 K1 90.4(7) . .
O3 Ti O43 K1 -125.0(2) . .
O42 Ti O43 K1 144.8(2) . .
K1 Ti O43 K1 0.0 . .
O60 K1 O43 C41 -17.9(7) . .
O70 K1 O43 C41 -108.2(7) . .
O80 K1 O43 C41 157.9(6) 2_545 .
O22 K1 O43 C41 94.0(7) . .
O2 K1 O43 C41 166.4(7) . .
Ti K1 O43 C41 128.6(7) . .
K2 K1 O43 C41 -104.6(7) 2_545 .
O60 K1 O43 Ti -146.5(2) . .
O70 K1 O43 Ti 123.2(2) . .
O80 K1 O43 Ti 29.3(4) 2_545 .
O22 K1 O43 Ti -34.6(2) . .
O2 K1 O43 Ti 37.8(2) . .
Ti K1 O43 Ti 0.000(1) . .
K2 K1 O43 Ti 126.8(2) 2_545 .
Ti O43 C41 C42 -179.9(6) . .
K1 O43 C41 C42 60.3(11) . .
Ti O43 C41 C46 -1.3(8) . .
K1 O43 C41 C46 -121.0(6) . .
O43 C41 C42 C43 178.7(8) . .
C46 C41 C42 C43 0.2(12) . .
C41 C42 C43 C44 1.8(14) . .
C42 C43 C44 C45 -1.0(14) . .
C43 C44 C45 C46 -1.8(13) . .
C43 C44 C45 C47 178.5(8) . .
Ti O42 C46 C45 -177.3(6) . .
Ti O42 C46 C41 0.1(8) . .
C44 C45 C46 O42 -179.0(7) . .
C47 C45 C46 O42 0.7(12) . .
C44 C45 C46 C41 3.8(12) . .
C47 C45 C46 C41 -176.5(7) . .
O43 C41 C46 O42 0.8(10) . .
C42 C41 C46 O42 179.4(7) . .
O43 C41 C46 C45 178.3(7) . .
C42 C41 C46 C45 -3.1(12) . .
C46 C45 C47 C48 -84.8(10) . .
C44 C45 C47 C48 94.9(9) . .
C45 C47 C48 C53 93.0(10) . .
C45 C47 C48 C49 -85.4(10) . .
C53 C48 C49 C50 1.1(13) . .
C47 C48 C49 C50 179.7(8) . .
C48 C49 C50 C51 0.0(15) . .
C49 C50 C51 C52 0.1(14) . .
Ga O41 C52 C53 -9.0(9) . .
K2 O41 C52 C53 108.7(6) 3_576 .
Ga O41 C52 C51 169.2(6) . .
K2 O41 C52 C51 -73.1(8) 3_576 .
Ga O41 C52 K2 -117.7(5) . 3_576
K2 O41 C52 K2 0.000(2) 3_576 3_576
C50 C51 C52 O41 -179.6(8) . .
C50 C51 C52 C53 -1.4(12) . .
C50 C51 C52 K2 139.7(8) . 3_576
O41 C52 C53 C48 -179.1(7) . .
C51 C52 C53 C48 2.6(12) . .
K2 C52 C53 C48 -129.9(7) 3_576 .
O41 C52 C53 N41 -1.7(10) . .
C51 C52 C53 N41 -179.9(7) . .
K2 C52 C53 N41 47.6(8) 3_576 .
C49 C48 C53 C52 -2.5(12) . .
C47 C48 C53 C52 179.0(7) . .
C49 C48 C53 N41 -179.8(7) . .
C47 C48 C53 N41 1.7(12) . .
Ga N41 C53 C52 10.3(7) . .
Ga N41 C53 C48 -172.3(6) . .
O70 K1 O60 C61 133.5(10) . .
O80 K1 O60 C61 -145.0(10) 2_545 .
O22 K1 O60 C61 -22.7(11) . .
O2 K1 O60 C61 38.2(12) . .
O43 K1 O60 C61 32.4(10) . .
Ti K1 O60 C61 12.6(11) . .
K2 K1 O60 C61 -179.5(10) 2_545 .
K1 O60 C61 N62 34.3(16) . .
O60 C61 N62 C63 2.8(14) . .
O60 C61 N62 C64 -175.5(9) . .
O60 K1 O70 C71 -112.7(12) . .
O80 K1 O70 C71 122.2(13) 2_545 .
O22 K1 O70 C71 14.3(15) . .
O2 K1 O70 C71 28.8(13) . .
O43 K1 O70 C71 -27.2(13) . .
Ti K1 O70 C71 4.8(13) . .
K2 K1 O70 C71 155.4(13) 2_545 .
O60 K1 O70 K2 91.8(2) . 2_545
O80 K1 O70 K2 -33.2(2) 2_545 2_545
O22 K1 O70 K2 -141.1(3) . 2_545
O2 K1 O70 K2 -126.6(2) . 2_545
O43 K1 O70 K2 177.4(2) . 2_545
Ti K1 O70 K2 -150.56(10) . 2_545
K2 K1 O70 K2 0.0 2_545 2_545
K1 O70 C71 N72 30.2(19) . .
K2 O70 C71 N72 -178.6(7) 2_545 .
O70 C71 N72 C73 -1.3(16) . .
O70 C71 N72 C74 178.2(11) . .
O41 K2 O80 C81 46.2(7) 3_576 .
O21 K2 O80 C81 -16.1(7) 3_576 .
O1 K2 O80 C81 -108.0(7) . .
O70 K2 O80 C81 147.2(7) 2 .
O21 K2 O80 C81 -124.2(7) . .
C32 K2 O80 C81 -170.9(6) . .
C81 K2 O80 C81 0.000(6) . .
C52 K2 O80 C81 51.2(7) 3_576 .
Ga K2 O80 C81 15.5(7) 3_576 .
K2 K2 O80 C81 -47.6(7) 3_576 .
K1 K2 O80 C81 179.6(8) 2 .
O41 K2 O80 K1 -133.4(2) 3_576 2
O21 K2 O80 K1 164.3(2) 3_576 2
O1 K2 O80 K1 72.4(2) . 2
O70 K2 O80 K1 -32.4(2) 2 2
O21 K2 O80 K1 56.2(4) . 2
C32 K2 O80 K1 9.5(4) . 2
C81 K2 O80 K1 -179.6(8) . 2
C52 K2 O80 K1 -128.4(2) 3_576 2
Ga K2 O80 K1 -164.03(12) 3_576 2
K2 K2 O80 K1 132.82(15) 3_576 2
K1 K2 O80 K1 0.000(1) 2 2
K1 O80 C81 N82 24.8(19) 2 .
K2 O80 C81 N82 -154.3(8) . .
K1 O80 C81 K2 179.1(15) 2 .
K2 O80 C81 K2 0.000(2) . .
O41 K2 C81 O80 -132.7(7) 3_576 .
O80 K2 C81 O80 0.000(8) . .
O21 K2 C81 O80 163.3(7) 3_576 .
O1 K2 C81 O80 73.3(7) . .
O70 K2 C81 O80 -32.2(7) 2 .
O21 K2 C81 O80 87.7(8) . .
C32 K2 C81 O80 17.9(12) . .
C52 K2 C81 O80 -122.7(7) 3_576 .
Ga K2 C81 O80 -164.7(7) 3_576 .
K2 K2 C81 O80 141.5(6) 3_576 .
K1 K2 C81 O80 -0.3(6) 2 .
O41 K2 C81 N82 -66.1(16) 3_576 .
O80 K2 C81 N82 66.6(16) . .
O21 K2 C81 N82 -130.1(16) 3_576 .
O1 K2 C81 N82 139.8(16) . .
O70 K2 C81 N82 34.3(16) 2 .
O21 K2 C81 N82 154.3(14) . .
C32 K2 C81 N82 84.4(18) . .
C52 K2 C81 N82 -56.1(16) 3_576 .
Ga K2 C81 N82 -98.1(16) 3_576 .
K2 K2 C81 N82 -151.9(16) 3_576 .
K1 K2 C81 N82 66.2(16) 2 .
O80 C81 N82 C84 179.3(10) . .
K2 C81 N82 C84 130.3(15) . .
O80 C81 N82 C83 3.2(16) . .
K2 C81 N82 C83 -45.8(20) . .
O90 C91 N92 C94 -9.4(43) . .
O90 C91 N92 C93 178.1(18) . .
O100 C101 N102 C104 4.6(37) . .
O100 C101 N102 C103 175.5(19) . .
O110 C111 N112 C113 -177.2(20) . .
O110 C111 N112 C114 -1.5(39) . .
C121 C122 O123 C124 -179.9(19) . .
C122 O123 C124 C125 -174.5(18) . .
